data_4103694
loop_
_publ_author_name
'Matthew T. Olsen'
'Thomas B. Rauchfuss'
'Scott R. Wilson'

_publ_contact_author
; 
Scott R. Wilson 
University of Illinois 
School of Chemical Sciences, Box 59-1 
505 South Mathews Avenue 
Urbana, Illinois  61801 
USA 
;
_publ_contact_author_email srwilson@uiuc.edu
_publ_contact_author_fax '1  217 244 8068'
_publ_contact_author_phone '1  217 244 1708'
_publ_section_title
;
 Role of the Azadithiolate Cofactor in Models for [FeFe]-Hydrogenase:
 Novel Structures and Catalytic Implications
;
_journal_name_full 'Journal of the American Chemical Society'
_journal_page_first 17733
_journal_page_last 17740
_journal_paper_doi 10.1021/ja103998v
_journal_volume 132
_journal_year 2010
_chemical_formula_moiety 'C43 H45 Fe2 N2 O3 P3 S2, 2(C H2 Cl2), 2(B F4)'
_chemical_formula_sum 'C45 H49 B2 Cl4 F8 Fe2 N2 O3 P3 S2'
_chemical_formula_weight 1250.01
_chemical_name_systematic
; 
? 
;
_space_group_IT_number 2
_symmetry_cell_setting triclinic
_symmetry_space_group_name_Hall '-P 1'
_symmetry_space_group_name_H-M 'P -1'
_atom_sites_solution_hydrogens geom
_atom_sites_solution_primary direct
_atom_sites_solution_secondary difmap
_audit_creation_method SHELXL-97
_audit_update_record
; 
2008-09-19   text and data added, mto 
;
_cell_angle_alpha 77.934(7)
_cell_angle_beta 72.938(7)
_cell_angle_gamma 69.865(7)
_cell_formula_units_Z 2
_cell_length_a 11.9738(13)
_cell_length_b 13.2467(15)
_cell_length_c 19.321(2)
_cell_measurement_reflns_used 1117
_cell_measurement_temperature 193(2)
_cell_measurement_theta_max 16.94
_cell_measurement_theta_min 2.22
_cell_volume 2730.6(5)
_computing_cell_refinement 'SAINT V7.23A (Bruker, 2005)'
_computing_data_collection 'APEX2 V2.0-1 (Bruker, 2004)'
_computing_data_reduction
; 
SAINT V7.23A, XPREP V2005/2, SADABS V2007/4 (Bruker, 2005 & 2007) 
;
_computing_molecular_graphics 'SHELXTL V6.12 (Bruker, 2005)'
_computing_publication_material 'XCIF V6.12 (Bruker, 2005)'
_computing_structure_refinement 'SHELXTL V6.12 (Bruker, 2005)'
_computing_structure_solution 'SHELXTL V6.12 (Bruker, 2005)'
_diffrn_ambient_temperature 193(2)
_diffrn_measured_fraction_theta_full 0.991
_diffrn_measured_fraction_theta_max 0.991
_diffrn_measurement_device 'Bruker Kappa/ApexII CCD'
_diffrn_measurement_method 'profile data from \f and \w scans'
_diffrn_radiation_monochromator graphite
_diffrn_radiation_source 'fine-focus sealed tube'
_diffrn_radiation_type MoK\a
_diffrn_radiation_wavelength 0.71073
_diffrn_radiation_wavelength_id ba79cas
_diffrn_reflns_av_R_equivalents 0.2437
_diffrn_reflns_av_sigmaI/netI 0.3853
_diffrn_reflns_limit_h_max 14
_diffrn_reflns_limit_h_min -14
_diffrn_reflns_limit_k_max 15
_diffrn_reflns_limit_k_min -15
_diffrn_reflns_limit_l_max 23
_diffrn_reflns_limit_l_min -23
_diffrn_reflns_number 30921
_diffrn_reflns_theta_full 25.39
_diffrn_reflns_theta_max 25.39
_diffrn_reflns_theta_min 1.65
_exptl_absorpt_coefficient_mu 0.959
_exptl_absorpt_correction_T_max 0.9819
_exptl_absorpt_correction_T_min 0.8015
_exptl_absorpt_correction_type integration
_exptl_absorpt_process_details 'SHELXTL/XPREP V2005/2 (Bruker, 2005)'
_exptl_crystal_colour orange
_exptl_crystal_density_diffrn 1.520
_exptl_crystal_density_method 'not measured'
_exptl_crystal_description platy
_exptl_crystal_F_000 1272
_exptl_crystal_id ba79cas
_exptl_crystal_preparation
; 
The data crystal was mounted using oil (Parantone-N, Exxon) to a 
0.3 mm cryo-loop (Hampton Research) with the (-3 0 -2) scattering 
planes roughly normal to the spindle axis. 
;
_exptl_crystal_size_max 0.31
_exptl_crystal_size_mid 0.05
_exptl_crystal_size_min 0.02
_refine_diff_density_max 0.589
_refine_diff_density_min -0.690
_refine_diff_density_rms 0.111
_refine_ls_extinction_method none
_refine_ls_goodness_of_fit_ref 0.908
_refine_ls_hydrogen_treatment noref
_refine_ls_matrix_type full
_refine_ls_number_parameters 655
_refine_ls_number_reflns 9961
_refine_ls_number_restraints 268
_refine_ls_restrained_S_all 0.899
_refine_ls_R_factor_all 0.2969
_refine_ls_R_factor_gt 0.0796
_refine_ls_shift/su_max 0.011
_refine_ls_shift/su_mean 0.000
_refine_ls_structure_factor_coef Fsqd
_refine_ls_weighting_details 'calc w=1/[\s^2^(Fo^2^)+(0.0919P)^2^+0.0000P] where P=(Fo^2^+2Fc^2^)/3'
_refine_ls_weighting_scheme calc
_refine_ls_wR_factor_gt 0.1594
_refine_ls_wR_factor_ref 0.2443
_reflns_number_gt 3056
_reflns_number_total 9961
_reflns_threshold_expression >2sigma(I)
_cod_data_source_file ja103998v_si_002.cif
_cod_data_source_block ba79cas
_cod_original_sg_symbol_Hall '-P 1 '
_cod_original_sg_symbol_H-M 'P -1 '
_cod_database_code 4103694

loop_
_symmetry_equiv_pos_as_xyz
'x, y, z'
'-x, -y, -z'

loop_
_atom_site_label
_atom_site_type_symbol
_atom_site_fract_x
_atom_site_fract_y
_atom_site_fract_z
_atom_site_U_iso_or_equiv
_atom_site_adp_type
_atom_site_occupancy
_atom_site_symmetry_multiplicity
_atom_site_calc_flag
_atom_site_refinement_flags
_atom_site_disorder_assembly
_atom_site_disorder_group
C1 C 0.1015(9) 0.8803(9) 0.2731(6) 0.036(3) Uani 1 1 d . . .
C2 C 0.2061(12) 0.6526(10) 0.3591(6) 0.049(3) Uani 1 1 d . . .
C3 C 0.1261(13) 0.5831(10) 0.3611(8) 0.080(5) Uani 1 1 d . . .
H3A H 0.1044 0.5473 0.4107 0.120 Uiso 1 1 calc R . .
H3B H 0.1714 0.5282 0.3276 0.120 Uiso 1 1 calc R . .
H3C H 0.0512 0.6291 0.3462 0.120 Uiso 1 1 calc R . .
C4 C 0.3705(10) 0.7122(9) 0.4535(7) 0.043(3) Uani 1 1 d . . .
C5 C 0.4857(11) 0.8349(9) 0.3693(6) 0.045(3) Uani 1 1 d . . .
C6 C -0.0800(11) 1.1318(10) 0.2302(7) 0.055(4) Uani 1 1 d . . .
H6 H -0.1633 1.1741 0.2344 0.066 Uiso 1 1 calc R . .
C7 C -0.0059(11) 1.1039(11) 0.1649(7) 0.066(4) Uani 1 1 d . A .
H7 H -0.0375 1.1234 0.1226 0.080 Uiso 1 1 calc R . .
C8 C -0.1339(5) 1.0372(6) 0.3768(3) 0.038(3) Uani 1 1 d G . .
C9 C -0.2534(6) 1.1065(4) 0.3894(4) 0.047(3) Uani 1 1 d G . .
H9 H -0.2705 1.1783 0.3652 0.056 Uiso 1 1 calc R . .
C10 C -0.3477(5) 1.0707(6) 0.4374(4) 0.050(3) Uani 1 1 d G . .
H10 H -0.4293 1.1180 0.4460 0.060 Uiso 1 1 calc R . .
C11 C -0.3226(6) 0.9655(6) 0.4728(3) 0.042(3) Uani 1 1 d G . .
H11 H -0.3871 0.9410 0.5056 0.051 Uiso 1 1 calc R . .
C12 C -0.2032(7) 0.8962(5) 0.4602(4) 0.039(3) Uani 1 1 d G . .
H12 H -0.1860 0.8244 0.4844 0.047 Uiso 1 1 calc R . .
C13 C -0.1088(5) 0.9321(5) 0.4122(4) 0.034(3) Uani 1 1 d G . .
H13 H -0.0272 0.8847 0.4036 0.040 Uiso 1 1 calc R . .
C14 C -0.0408(6) 1.2123(5) 0.3435(5) 0.041(3) Uani 1 1 d G . .
C15 C -0.0567(7) 1.3121(7) 0.3005(4) 0.062(4) Uani 1 1 d G . .
H15 H -0.0606 1.3178 0.2514 0.074 Uiso 1 1 calc R . .
C16 C -0.0669(7) 1.4034(5) 0.3294(7) 0.074(5) Uani 1 1 d G . .
H16 H -0.0778 1.4716 0.3001 0.089 Uiso 1 1 calc R . .
C17 C -0.0612(7) 1.3950(7) 0.4013(7) 0.084(5) Uani 1 1 d G . .
H17 H -0.0682 1.4575 0.4211 0.101 Uiso 1 1 calc R . .
C18 C -0.0453(8) 1.2953(10) 0.4443(4) 0.076(4) Uani 1 1 d G . .
H18 H -0.0414 1.2896 0.4934 0.091 Uiso 1 1 calc R . .
C19 C -0.0351(7) 1.2040(6) 0.4154(4) 0.050(3) Uani 1 1 d G . .
H19 H -0.0242 1.1358 0.4448 0.060 Uiso 1 1 calc R . .
C20 C 0.1767(10) 0.9228(7) 0.1033(3) 0.059(3) Uani 0.523(12) 1 d PGDU A 1
C21 C 0.2827(11) 0.8348(10) 0.0975(8) 0.060(3) Uani 0.523(12) 1 d PGDU A 1
H21 H 0.3428 0.8297 0.1221 0.072 Uiso 0.523(12) 1 calc PR A 1
C22 C 0.3007(13) 0.7544(10) 0.0557(9) 0.063(4) Uani 0.523(12) 1 d PGDU A 1
H22 H 0.3731 0.6944 0.0517 0.075 Uiso 0.523(12) 1 calc PR A 1
C23 C 0.2128(16) 0.7620(10) 0.0197(6) 0.065(4) Uani 0.523(12) 1 d PGDU A 1
H23 H 0.2251 0.7070 -0.0089 0.078 Uiso 0.523(12) 1 calc PR A 1
C24 C 0.1068(16) 0.8499(12) 0.0254(8) 0.065(4) Uani 0.523(12) 1 d PGDU A 1
H24 H 0.0467 0.8550 0.0008 0.078 Uiso 0.523(12) 1 calc PR A 1
C25 C 0.0888(13) 0.9303(9) 0.0672(8) 0.062(4) Uani 0.523(12) 1 d PGDU A 1
H25 H 0.0164 0.9903 0.0712 0.075 Uiso 0.523(12) 1 calc PR A 1
C26 C 0.2314(7) 1.1211(6) 0.0946(4) 0.043(3) Uani 1 1 d G A .
C27 C 0.1655(6) 1.2264(7) 0.0732(4) 0.057(4) Uani 1 1 d G . .
H27 H 0.0793 1.2514 0.0918 0.068 Uiso 1 1 calc R . .
C28 C 0.2259(9) 1.2952(5) 0.0245(5) 0.075(4) Uani 1 1 d G . .
H28 H 0.1809 1.3671 0.0099 0.089 Uiso 1 1 calc R . .
C29 C 0.3522(9) 1.2586(7) -0.0027(4) 0.070(4) Uani 1 1 d G . .
H29 H 0.3935 1.3056 -0.0359 0.084 Uiso 1 1 calc R . .
C30 C 0.4180(6) 1.1533(8) 0.0188(4) 0.064(4) Uani 1 1 d G . .
H30 H 0.5043 1.1283 0.0002 0.076 Uiso 1 1 calc R . .
C31 C 0.3576(7) 1.0845(5) 0.0674(4) 0.048(3) Uani 1 1 d G . .
H31 H 0.4026 1.0125 0.0820 0.057 Uiso 1 1 calc R . .
C32 C 0.4953(11) 0.5975(9) 0.2345(6) 0.057(4) Uani 1 1 d . . .
H32A H 0.5679 0.5451 0.2087 0.085 Uiso 1 1 calc R . .
H32B H 0.4684 0.6613 0.2003 0.085 Uiso 1 1 calc R . .
H32C H 0.4293 0.5641 0.2555 0.085 Uiso 1 1 calc R . .
C33 C 0.6720(10) 0.6711(9) 0.2611(7) 0.061(4) Uani 1 1 d . . .
H33A H 0.7271 0.6141 0.2310 0.091 Uiso 1 1 calc R . .
H33B H 0.7118 0.6768 0.2972 0.091 Uiso 1 1 calc R . .
H33C H 0.6528 0.7404 0.2301 0.091 Uiso 1 1 calc R . .
C34 C 0.5760(10) 0.5161(8) 0.3662(7) 0.059(4) Uani 1 1 d . . .
H34A H 0.6436 0.4622 0.3383 0.088 Uiso 1 1 calc R . .
H34B H 0.5058 0.4881 0.3872 0.088 Uiso 1 1 calc R . .
H34C H 0.6025 0.5308 0.4055 0.088 Uiso 1 1 calc R . .
C35 C 0.2617(9) 1.0462(8) 0.3629(5) 0.032(3) Uani 1 1 d . A .
H35A H 0.2015 1.1088 0.3871 0.039 Uiso 1 1 calc R . .
H35B H 0.3409 1.0312 0.3753 0.039 Uiso 1 1 calc R . .
C36 C 0.3981(9) 1.0016(7) 0.2440(6) 0.032(3) Uani 1 1 d . A .
H36A H 0.4617 0.9926 0.2698 0.038 Uiso 1 1 calc R . .
H36B H 0.4228 1.0353 0.1934 0.038 Uiso 1 1 calc R . .
C37 C 0.2573(9) 1.1872(8) 0.2564(6) 0.036(3) Uani 1 1 d . . .
H37A H 0.1816 1.2293 0.2883 0.043 Uiso 1 1 calc R . .
H37B H 0.2445 1.2018 0.2065 0.043 Uiso 1 1 calc R . .
C38 C 0.3638(6) 1.2274(5) 0.2555(5) 0.035(3) Uani 1 1 d G . .
C39 C 0.3747(7) 1.2532(6) 0.3189(3) 0.043(3) Uani 1 1 d G . .
H39 H 0.3164 1.2452 0.3636 0.051 Uiso 1 1 calc R . .
C40 C 0.4709(8) 1.2905(6) 0.3169(4) 0.056(4) Uani 1 1 d G . .
H40 H 0.4784 1.3082 0.3602 0.067 Uiso 1 1 calc R . .
C41 C 0.5562(6) 1.3021(6) 0.2515(6) 0.058(4) Uani 1 1 d G . .
H41 H 0.6220 1.3277 0.2501 0.069 Uiso 1 1 calc R . .
C42 C 0.5453(7) 1.2763(6) 0.1881(4) 0.073(4) Uani 1 1 d G . .
H42 H 0.6035 1.2843 0.1434 0.087 Uiso 1 1 calc R . .
C43 C 0.4490(8) 1.2389(6) 0.1902(4) 0.058(4) Uani 1 1 d G . .
H43 H 0.4416 1.2213 0.1469 0.070 Uiso 1 1 calc R . .
N1 N 0.2769(7) 1.0692(6) 0.2823(5) 0.031(2) Uani 1 1 d . . .
N2 N 0.2650(8) 0.7038(7) 0.3545(5) 0.039(3) Uani 1 1 d . . .
O1 O 0.0564(7) 0.8192(6) 0.2694(4) 0.049(2) Uani 1 1 d . . .
O2 O 0.3663(8) 0.6744(6) 0.5118(5) 0.060(3) Uani 1 1 d . . .
O3 O 0.5536(7) 0.8728(6) 0.3775(5) 0.058(3) Uani 1 1 d . . .
Fe1 Fe 0.17198(13) 0.97592(12) 0.27405(8) 0.0311(4) Uani 1 1 d . A .
Fe2 Fe 0.37848(14) 0.77777(12) 0.36002(9) 0.0358(5) Uani 1 1 d . A .
P1 P -0.0168(3) 1.0867(2) 0.30890(16) 0.0371(8) Uani 1 1 d . . .
P2 P 0.1531(3) 1.0297(3) 0.15900(17) 0.0427(9) Uani 1 1 d D . .
P3 P 0.5329(3) 0.6381(2) 0.30731(18) 0.0449(9) Uani 1 1 d . . .
S1 S 0.2075(2) 0.9281(2) 0.39190(15) 0.0328(7) Uani 1 1 d . . .
S2 S 0.3775(2) 0.8717(2) 0.24425(16) 0.0363(8) Uani 1 1 d . . .
B1 B 0.2804(14) 0.3670(11) 0.5078(9) 0.048(4) Uani 1 1 d . . .
F1 F 0.3058(7) 0.4635(6) 0.4747(4) 0.084(2) Uani 1 1 d . . .
F2 F 0.2528(10) 0.3642(7) 0.5811(5) 0.127(4) Uani 1 1 d . . .
F3 F 0.1800(8) 0.3677(6) 0.4877(5) 0.106(3) Uani 1 1 d . . .
F4 F 0.3731(7) 0.2788(6) 0.4892(4) 0.091(3) Uani 1 1 d . . .
B2 B 0.8102(16) 0.4214(13) 0.1071(10) 0.058(4) Uani 1 1 d . . .
F5 F 0.7078(8) 0.4809(7) 0.0825(5) 0.109(3) Uani 1 1 d . . .
F6 F 0.7957(10) 0.4369(9) 0.1757(6) 0.148(5) Uani 1 1 d . . .
F7 F 0.8225(8) 0.3153(6) 0.1104(5) 0.098(3) Uani 1 1 d . . .
F8 F 0.9130(9) 0.4379(8) 0.0632(7) 0.167(5) Uani 1 1 d . . .
C44 C 0.0734(16) 0.5516(13) 0.1254(11) 0.124(7) Uani 1 1 d . . .
H44A H 0.0189 0.5085 0.1279 0.148 Uiso 1 1 calc R . .
H44B H 0.1034 0.5772 0.0735 0.148 Uiso 1 1 calc R . .
Cl1 Cl 0.1957(6) 0.4713(5) 0.1603(4) 0.162(2) Uani 1 1 d . . .
Cl2 Cl -0.0086(5) 0.6618(5) 0.1728(4) 0.168(3) Uani 1 1 d . . .
C45 C 0.799(2) 0.931(3) 0.1458(9) 0.136(4) Uani 0.676(15) 1 d PDU B 1
H45A H 0.8628 0.8600 0.1394 0.163 Uiso 0.676(15) 1 calc PR B 1
H45B H 0.8366 0.9884 0.1204 0.163 Uiso 0.676(15) 1 calc PR B 1
Cl3 Cl 0.7442(12) 0.9453(12) 0.2382(5) 0.127(4) Uani 0.676(15) 1 d PDU B 1
Cl4 Cl 0.6810(10) 0.9384(12) 0.1062(6) 0.129(3) Uani 0.676(15) 1 d PDU B 1
C46 C 0.732(6) 1.013(3) 0.1410(15) 0.128(5) Uani 0.324(15) 1 d PDU B 2
H46A H 0.8101 1.0273 0.1133 0.154 Uiso 0.324(15) 1 calc PR B 2
H46B H 0.6642 1.0706 0.1243 0.154 Uiso 0.324(15) 1 calc PR B 2
Cl5 Cl 0.714(2) 1.013(2) 0.2341(12) 0.125(4) Uani 0.324(15) 1 d PDU B 2
Cl6 Cl 0.734(2) 0.8871(18) 0.1242(13) 0.131(4) Uani 0.324(15) 1 d PDU B 2
C47 C 0.1990(7) 0.9160(8) 0.1034(5) 0.060(3) Uani 0.477(12) 1 d PGDU A 2
C48 C 0.2593(14) 0.8117(9) 0.1301(7) 0.061(4) Uani 0.477(12) 1 d PGDU A 2
H48 H 0.2771 0.7983 0.1766 0.074 Uiso 0.477(12) 1 calc PR A 2
C49 C 0.2936(16) 0.7268(8) 0.0889(9) 0.064(4) Uani 0.477(12) 1 d PGDU A 2
H49 H 0.3349 0.6555 0.1071 0.077 Uiso 0.477(12) 1 calc PR A 2
C50 C 0.2676(14) 0.7464(11) 0.0209(8) 0.066(4) Uani 0.477(12) 1 d PGDU A 2
H50 H 0.2910 0.6884 -0.0073 0.080 Uiso 0.477(12) 1 calc PR A 2
C51 C 0.2072(19) 0.8507(13) -0.0058(7) 0.069(4) Uani 0.477(12) 1 d PGDU A 2
H51 H 0.1894 0.8641 -0.0523 0.083 Uiso 0.477(12) 1 calc PR A 2
C52 C 0.1729(16) 0.9355(10) 0.0355(7) 0.064(4) Uani 0.477(12) 1 d PGDU A 2
H52 H 0.1317 1.0069 0.0172 0.076 Uiso 0.477(12) 1 calc PR A 2

loop_
_atom_site_aniso_label
_atom_site_aniso_U_11
_atom_site_aniso_U_22
_atom_site_aniso_U_33
_atom_site_aniso_U_23
_atom_site_aniso_U_13
_atom_site_aniso_U_12
C1 0.033(7) 0.044(7) 0.038(8) -0.004(6) -0.010(6) -0.019(6)
C2 0.059(9) 0.052(9) 0.040(9) 0.006(7) -0.023(7) -0.019(7)
C3 0.100(12) 0.080(10) 0.094(12) 0.018(9) -0.054(10) -0.061(10)
C4 0.044(8) 0.037(7) 0.054(9) 0.014(7) -0.023(7) -0.019(6)
C5 0.039(8) 0.042(8) 0.044(8) 0.012(6) -0.014(6) -0.007(6)
C6 0.041(8) 0.073(9) 0.048(9) 0.020(7) -0.025(7) -0.015(7)
C7 0.035(8) 0.112(12) 0.042(9) 0.016(8) -0.015(7) -0.020(8)
C8 0.041(7) 0.039(7) 0.040(8) -0.004(6) -0.009(6) -0.022(6)
C9 0.028(7) 0.044(7) 0.064(9) 0.005(7) -0.017(7) -0.006(6)
C10 0.020(7) 0.059(9) 0.068(10) -0.010(7) 0.004(6) -0.017(6)
C11 0.030(7) 0.072(9) 0.038(8) -0.018(7) -0.005(6) -0.028(7)
C12 0.050(8) 0.035(7) 0.044(8) 0.005(6) -0.013(6) -0.031(6)
C13 0.030(7) 0.027(6) 0.045(8) -0.011(6) -0.006(6) -0.008(5)
C14 0.036(7) 0.023(6) 0.058(9) 0.005(6) -0.003(6) -0.014(5)
C15 0.023(7) 0.046(8) 0.098(12) 0.021(8) -0.013(7) -0.007(6)
C16 0.041(9) 0.025(8) 0.141(16) 0.001(9) -0.003(10) -0.013(7)
C17 0.052(10) 0.072(12) 0.128(16) -0.049(12) 0.006(10) -0.021(9)
C18 0.051(9) 0.089(12) 0.093(13) -0.027(11) -0.005(8) -0.030(9)
C19 0.052(9) 0.037(8) 0.067(10) -0.002(7) -0.020(7) -0.020(7)
C20 0.073(7) 0.083(7) 0.038(6) -0.003(6) -0.021(6) -0.041(6)
C21 0.074(7) 0.088(7) 0.038(7) -0.012(6) -0.023(6) -0.038(6)
C22 0.080(7) 0.089(7) 0.038(7) -0.014(6) -0.025(6) -0.037(6)
C23 0.083(8) 0.090(7) 0.043(7) -0.015(6) -0.027(6) -0.039(7)
C24 0.081(8) 0.089(7) 0.041(7) -0.008(6) -0.027(6) -0.037(7)
C25 0.076(8) 0.086(7) 0.042(7) -0.006(6) -0.025(6) -0.038(7)
C26 0.040(8) 0.056(8) 0.028(7) 0.009(6) -0.011(6) -0.012(6)
C27 0.069(10) 0.055(9) 0.037(8) 0.005(7) -0.013(7) -0.015(8)
C28 0.109(13) 0.050(9) 0.051(10) 0.021(8) -0.014(9) -0.028(9)
C29 0.084(12) 0.061(10) 0.059(10) 0.021(8) -0.017(9) -0.030(9)
C30 0.056(9) 0.086(11) 0.040(9) -0.010(8) 0.010(7) -0.028(9)
C31 0.048(8) 0.042(7) 0.050(9) 0.001(7) -0.014(7) -0.012(7)
C32 0.074(10) 0.035(7) 0.068(10) -0.026(7) -0.024(8) -0.006(7)
C33 0.048(8) 0.054(8) 0.066(10) -0.005(7) -0.003(7) -0.009(7)
C34 0.051(9) 0.033(7) 0.084(11) -0.009(7) -0.019(8) 0.000(6)
C35 0.022(6) 0.038(7) 0.036(8) -0.001(6) -0.002(5) -0.015(5)
C36 0.026(6) 0.035(6) 0.030(7) 0.005(5) 0.000(5) -0.015(5)
C37 0.037(7) 0.030(7) 0.039(8) 0.009(6) -0.011(6) -0.014(5)
C38 0.033(7) 0.021(6) 0.046(8) 0.007(6) -0.010(6) -0.008(5)
C39 0.063(9) 0.042(7) 0.028(8) 0.000(6) -0.008(6) -0.027(7)
C40 0.059(9) 0.050(8) 0.068(10) 0.008(7) -0.024(8) -0.028(7)
C41 0.043(8) 0.036(8) 0.100(12) -0.011(8) -0.021(9) -0.015(6)
C42 0.068(10) 0.071(10) 0.076(12) -0.027(9) 0.025(8) -0.041(8)
C43 0.077(10) 0.055(9) 0.054(10) -0.007(7) -0.008(8) -0.039(8)
N1 0.032(6) 0.035(5) 0.028(6) -0.004(5) -0.004(4) -0.015(4)
N2 0.044(7) 0.025(6) 0.048(7) 0.003(5) -0.012(5) -0.014(5)
O1 0.053(5) 0.045(5) 0.062(6) -0.009(4) -0.017(4) -0.027(4)
O2 0.072(7) 0.058(6) 0.054(6) 0.020(5) -0.027(5) -0.029(5)
O3 0.043(5) 0.054(6) 0.094(7) -0.006(5) -0.040(5) -0.017(5)
Fe1 0.0302(10) 0.0319(9) 0.0328(10) 0.0019(8) -0.0098(8) -0.0128(8)
Fe2 0.0367(10) 0.0294(9) 0.0432(12) 0.0026(8) -0.0157(8) -0.0115(8)
P1 0.0338(18) 0.0411(19) 0.035(2) 0.0054(15) -0.0114(15) -0.0131(15)
P2 0.039(2) 0.055(2) 0.035(2) 0.0012(17) -0.0112(16) -0.0179(17)
P3 0.042(2) 0.0297(18) 0.061(2) 0.0014(17) -0.0173(18) -0.0083(15)
S1 0.0341(17) 0.0350(17) 0.0303(18) 0.0003(14) -0.0075(14) -0.0143(14)
S2 0.0307(17) 0.0358(17) 0.041(2) 0.0002(15) -0.0077(14) -0.0123(14)
B1 0.050(10) 0.031(9) 0.047(11) 0.011(8) -0.006(9) -0.009(8)
F1 0.093(6) 0.066(5) 0.104(7) 0.018(5) -0.033(5) -0.048(5)
F2 0.208(11) 0.073(6) 0.077(7) -0.008(5) -0.044(7) -0.007(6)
F3 0.103(7) 0.072(6) 0.170(9) 0.033(6) -0.084(7) -0.047(5)
F4 0.079(6) 0.066(5) 0.091(7) 0.005(5) -0.004(5) 0.001(5)
B2 0.066(13) 0.044(10) 0.062(13) 0.015(9) -0.022(10) -0.021(9)
F5 0.094(7) 0.102(7) 0.112(8) 0.041(6) -0.056(6) -0.014(5)
F6 0.139(10) 0.172(10) 0.135(10) -0.088(8) -0.077(8) 0.030(7)
F7 0.108(7) 0.065(6) 0.130(8) 0.004(5) -0.048(6) -0.031(5)
F8 0.078(7) 0.146(9) 0.232(14) 0.056(9) 0.002(8) -0.060(7)
C44 0.115(15) 0.089(13) 0.17(2) -0.057(14) 0.024(14) -0.056(12)
Cl1 0.185(6) 0.122(5) 0.174(6) -0.021(4) -0.043(5) -0.040(4)
Cl2 0.117(4) 0.143(5) 0.245(7) -0.068(5) 0.006(5) -0.054(4)
C45 0.107(8) 0.176(10) 0.147(6) -0.022(7) -0.028(6) -0.070(8)
Cl3 0.112(7) 0.166(10) 0.135(5) 0.002(6) -0.042(4) -0.083(8)
Cl4 0.096(7) 0.171(10) 0.138(6) -0.035(6) -0.029(4) -0.054(7)
C46 0.103(8) 0.166(10) 0.143(7) -0.027(8) -0.028(6) -0.071(8)
Cl5 0.105(8) 0.162(11) 0.140(7) -0.016(8) -0.033(6) -0.077(10)
Cl6 0.109(9) 0.169(11) 0.145(7) -0.028(7) -0.028(6) -0.078(8)
C47 0.073(7) 0.084(7) 0.039(6) -0.003(6) -0.020(6) -0.042(6)
C48 0.074(7) 0.088(7) 0.038(7) -0.009(6) -0.020(6) -0.038(6)
C49 0.077(8) 0.091(7) 0.040(7) -0.011(6) -0.023(6) -0.036(7)
C50 0.081(8) 0.092(7) 0.044(7) -0.011(6) -0.028(7) -0.035(7)
C51 0.084(8) 0.093(7) 0.044(7) -0.010(6) -0.029(7) -0.031(7)
C52 0.078(8) 0.086(7) 0.042(7) -0.007(6) -0.024(6) -0.037(7)

loop_
_atom_type_symbol
_atom_type_description
_atom_type_scat_dispersion_real
_atom_type_scat_dispersion_imag
_atom_type_scat_source
C C 0.0033 0.0016 'International Tables Vol C Tables 4.2.6.8 and 6.1.1.4'
H H 0.0000 0.0000 'International Tables Vol C Tables 4.2.6.8 and 6.1.1.4'
B B 0.0013 0.0007 'International Tables Vol C Tables 4.2.6.8 and 6.1.1.4'
N N 0.0061 0.0033 'International Tables Vol C Tables 4.2.6.8 and 6.1.1.4'
O O 0.0106 0.0060 'International Tables Vol C Tables 4.2.6.8 and 6.1.1.4'
F F 0.0171 0.0103 'International Tables Vol C Tables 4.2.6.8 and 6.1.1.4'
P P 0.1023 0.0942 'International Tables Vol C Tables 4.2.6.8 and 6.1.1.4'
S S 0.1246 0.1234 'International Tables Vol C Tables 4.2.6.8 and 6.1.1.4'
Fe Fe 0.3463 0.8444 'International Tables Vol C Tables 4.2.6.8 and 6.1.1.4'
Cl Cl 0.1484 0.1585 'International Tables Vol C Tables 4.2.6.8 and 6.1.1.4'

loop_
_exptl_crystal_face_index_h
_exptl_crystal_face_index_k
_exptl_crystal_face_index_l
_exptl_crystal_face_perp_dist
1.00 1.00 0.00 0.0400
-1.00 -1.00 0.00 0.0100
2.00 -1.00 1.00 0.1800
-1.00 0.00 0.00 0.1300
3.00 1.00 2.00 0.1100
0.00 0.00 1.00 0.0100
0.00 0.00 -1.00 0.0100

loop_
_geom_angle_atom_site_label_1
_geom_angle_atom_site_label_2
_geom_angle_atom_site_label_3
_geom_angle
O1 C1 Fe1 177.1(10)
N2 C2 C3 177.0(13)
C2 C3 H3A 109.5
C2 C3 H3B 109.5
H3A C3 H3B 109.5
C2 C3 H3C 109.5
H3A C3 H3C 109.5
H3B C3 H3C 109.5
O2 C4 Fe2 177.8(10)
O3 C5 Fe2 178.0(11)
C7 C6 P1 118.3(10)
C7 C6 H6 120.9
P1 C6 H6 120.9
C6 C7 P2 119.2(10)
C6 C7 H7 120.4
P2 C7 H7 120.4
C9 C8 C13 120.0
C9 C8 P1 117.6(4)
C13 C8 P1 122.3(4)
C8 C9 C10 120.0
C8 C9 H9 120.0
C10 C9 H9 120.0
C9 C10 C11 120.0
C9 C10 H10 120.0
C11 C10 H10 120.0
C12 C11 C10 120.0
C12 C11 H11 120.0
C10 C11 H11 120.0
C13 C12 C11 120.0
C13 C12 H12 120.0
C11 C12 H12 120.0
C12 C13 C8 120.0
C12 C13 H13 120.0
C8 C13 H13 120.0
C15 C14 C19 120.0
C15 C14 P1 123.2(6)
C19 C14 P1 116.7(6)
C16 C15 C14 120.0
C16 C15 H15 120.0
C14 C15 H15 120.0
C15 C16 C17 120.0
C15 C16 H16 120.0
C17 C16 H16 120.0
C16 C17 C18 120.0
C16 C17 H17 120.0
C18 C17 H17 120.0
C19 C18 C17 120.0
C19 C18 H18 120.0
C17 C18 H18 120.0
C18 C19 C14 120.0
C18 C19 H19 120.0
C14 C19 H19 120.0
C21 C20 C25 120.0
C21 C20 P2 119.9(6)
C25 C20 P2 120.1(6)
C20 C21 C22 120.0
C20 C21 H21 120.0
C22 C21 H21 120.0
C21 C22 C23 120.0
C21 C22 H22 120.0
C23 C22 H22 120.0
C24 C23 C22 120.0
C24 C23 H23 120.0
C22 C23 H23 120.0
C25 C24 C23 120.0
C25 C24 H24 120.0
C23 C24 H24 120.0
C24 C25 C20 120.0
C24 C25 H25 120.0
C20 C25 H25 120.0
C27 C26 C31 120.0
C27 C26 P2 120.5(5)
C31 C26 P2 119.5(5)
C26 C27 C28 120.0
C26 C27 H27 120.0
C28 C27 H27 120.0
C29 C28 C27 120.0
C29 C28 H28 120.0
C27 C28 H28 120.0
C28 C29 C30 120.0
C28 C29 H29 120.0
C30 C29 H29 120.0
C31 C30 C29 120.0
C31 C30 H30 120.0
C29 C30 H30 120.0
C30 C31 C26 120.0
C30 C31 H31 120.0
C26 C31 H31 120.0
P3 C32 H32A 109.5
P3 C32 H32B 109.5
H32A C32 H32B 109.5
P3 C32 H32C 109.5
H32A C32 H32C 109.5
H32B C32 H32C 109.5
P3 C33 H33A 109.5
P3 C33 H33B 109.5
H33A C33 H33B 109.5
P3 C33 H33C 109.5
H33A C33 H33C 109.5
H33B C33 H33C 109.5
P3 C34 H34A 109.5
P3 C34 H34B 109.5
H34A C34 H34B 109.5
P3 C34 H34C 109.5
H34A C34 H34C 109.5
H34B C34 H34C 109.5
N1 C35 S1 106.4(6)
N1 C35 H35A 110.4
S1 C35 H35A 110.4
N1 C35 H35B 110.4
S1 C35 H35B 110.4
H35A C35 H35B 108.6
N1 C36 S2 105.4(6)
N1 C36 H36A 110.7
S2 C36 H36A 110.7
N1 C36 H36B 110.7
S2 C36 H36B 110.7
H36A C36 H36B 108.8
N1 C37 C38 114.0(7)
N1 C37 H37A 108.7
C38 C37 H37A 108.7
N1 C37 H37B 108.7
C38 C37 H37B 108.7
H37A C37 H37B 107.6
C39 C38 C43 120.0
C39 C38 C37 120.8(7)
C43 C38 C37 119.2(7)
C40 C39 C38 120.0
C40 C39 H39 120.0
C38 C39 H39 120.0
C39 C40 C41 120.0
C39 C40 H40 120.0
C41 C40 H40 120.0
C42 C41 C40 120.0
C42 C41 H41 120.0
C40 C41 H41 120.0
C41 C42 C43 120.0
C41 C42 H42 120.0
C43 C42 H42 120.0
C42 C43 C38 120.0
C42 C43 H43 120.0
C38 C43 H43 120.0
C36 N1 C35 110.7(8)
C36 N1 C37 111.8(8)
C35 N1 C37 111.8(8)
C36 N1 Fe1 97.4(5)
C35 N1 Fe1 97.2(5)
C37 N1 Fe1 126.4(6)
C2 N2 Fe2 170.5(10)
C1 Fe1 N1 170.7(4)
C1 Fe1 P1 86.2(4)
N1 Fe1 P1 100.9(2)
C1 Fe1 P2 84.8(4)
N1 Fe1 P2 101.4(2)
P1 Fe1 P2 87.24(12)
C1 Fe1 S2 99.9(4)
N1 Fe1 S2 72.8(2)
P1 Fe1 S2 173.23(13)
P2 Fe1 S2 96.15(12)
C1 Fe1 S1 100.7(4)
N1 Fe1 S1 72.9(2)
P1 Fe1 S1 95.12(12)
P2 Fe1 S1 174.18(13)
S2 Fe1 S1 80.97(11)
C5 Fe2 C4 88.9(5)
C5 Fe2 N2 175.4(4)
C4 Fe2 N2 87.4(4)
C5 Fe2 P3 90.9(4)
C4 Fe2 P3 95.6(4)
N2 Fe2 P3 86.8(3)
C5 Fe2 S2 91.1(4)
C4 Fe2 S2 175.9(4)
N2 Fe2 S2 92.8(3)
P3 Fe2 S2 88.45(12)
C5 Fe2 S1 95.1(4)
C4 Fe2 S1 94.5(4)
N2 Fe2 S1 87.9(3)
P3 Fe2 S1 168.33(13)
S2 Fe2 S1 81.45(11)
C6 P1 C8 103.0(5)
C6 P1 C14 103.5(5)
C8 P1 C14 99.9(4)
C6 P1 Fe1 107.4(5)
C8 P1 Fe1 120.5(3)
C14 P1 Fe1 120.2(3)
C7 P2 C26 102.5(5)
C7 P2 C20 101.7(6)
C26 P2 C20 102.8(3)
C7 P2 C47 109.4(6)
C26 P2 C47 100.2(4)
C7 P2 Fe1 106.3(4)
C26 P2 Fe1 123.6(3)
C20 P2 Fe1 117.0(3)
C47 P2 Fe1 113.9(4)
C34 P3 C33 106.0(6)
C34 P3 C32 104.7(5)
C33 P3 C32 102.4(6)
C34 P3 Fe2 116.2(4)
C33 P3 Fe2 114.0(4)
C32 P3 Fe2 112.2(4)
C35 S1 Fe2 106.4(3)
C35 S1 Fe1 80.3(3)
Fe2 S1 Fe1 94.32(11)
C36 S2 Fe2 107.7(4)
C36 S2 Fe1 80.9(3)
Fe2 S2 Fe1 95.46(12)
F4 B1 F2 108.1(12)
F4 B1 F3 110.1(13)
F2 B1 F3 108.8(12)
F4 B1 F1 113.4(12)
F2 B1 F1 109.5(13)
F3 B1 F1 106.7(11)
F8 B2 F6 112.2(15)
F8 B2 F7 107.0(14)
F6 B2 F7 105.0(13)
F8 B2 F5 113.2(14)
F6 B2 F5 110.7(15)
F7 B2 F5 108.3(13)
Cl1 C44 Cl2 111.3(11)
Cl1 C44 H44A 109.4
Cl2 C44 H44A 109.4
Cl1 C44 H44B 109.4
Cl2 C44 H44B 109.4
H44A C44 H44B 108.0
Cl3 C45 Cl4 111.7(13)
Cl3 C45 H45A 109.3
Cl4 C45 H45A 109.3
Cl3 C45 H45B 109.3
Cl4 C45 H45B 109.3
H45A C45 H45B 107.9
Cl5 C46 Cl6 110.5(16)
Cl5 C46 H46A 109.5
Cl6 C46 H46A 109.5
Cl5 C46 H46B 109.5
Cl6 C46 H46B 109.6
H46A C46 H46B 108.1
C48 C47 C52 120.0
C48 C47 P2 119.9(6)
C52 C47 P2 120.1(6)
C49 C48 C47 120.0
C49 C48 H48 120.0
C47 C48 H48 120.0
C48 C49 C50 120.0
C48 C49 H49 120.0
C50 C49 H49 120.0
C51 C50 C49 120.0
C51 C50 H50 120.0
C49 C50 H50 120.0
C52 C51 C50 120.0
C52 C51 H51 120.0
C50 C51 H51 120.0
C51 C52 C47 120.0
C51 C52 H52 120.0
C47 C52 H52 120.0

loop_
_geom_bond_atom_site_label_1
_geom_bond_atom_site_label_2
_geom_bond_distance
C1 O1 1.139(11)
C1 Fe1 1.753(11)
C2 N2 1.110(13)
C2 C3 1.529(17)
C3 H3A 0.9800
C3 H3B 0.9800
C3 H3C 0.9800
C4 O2 1.127(12)
C4 Fe2 1.823(13)
C5 O3 1.152(12)
C5 Fe2 1.765(13)
C6 C7 1.352(15)
C6 P1 1.795(11)
C6 H6 0.9500
C7 P2 1.799(12)
C7 H7 0.9500
C8 C9 1.3900
C8 C13 1.3900
C8 P1 1.819(6)
C9 C10 1.3900
C9 H9 0.9500
C10 C11 1.3900
C10 H10 0.9500
C11 C12 1.3900
C11 H11 0.9500
C12 C13 1.3900
C12 H12 0.9500
C13 H13 0.9500
C14 C15 1.3900
C14 C19 1.3900
C14 P1 1.823(7)
C15 C16 1.3900
C15 H15 0.9500
C16 C17 1.3900
C16 H16 0.9500
C17 C18 1.3900
C17 H17 0.9500
C18 C19 1.3900
C18 H18 0.9500
C19 H19 0.9500
C20 C21 1.3900
C20 C25 1.3900
C20 P2 1.852(8)
C21 C22 1.3900
C21 H21 0.9500
C22 C23 1.3900
C22 H22 0.9500
C23 C24 1.3900
C23 H23 0.9500
C24 C25 1.3900
C24 H24 0.9500
C25 H25 0.9500
C26 C27 1.3900
C26 C31 1.3900
C26 P2 1.833(6)
C27 C28 1.3900
C27 H27 0.9500
C28 C29 1.3900
C28 H28 0.9500
C29 C30 1.3900
C29 H29 0.9500
C30 C31 1.3900
C30 H30 0.9500
C31 H31 0.9500
C32 P3 1.823(11)
C32 H32A 0.9800
C32 H32B 0.9800
C32 H32C 0.9800
C33 P3 1.797(11)
C33 H33A 0.9800
C33 H33B 0.9800
C33 H33C 0.9800
C34 P3 1.782(11)
C34 H34A 0.9800
C34 H34B 0.9800
C34 H34C 0.9800
C35 N1 1.490(12)
C35 S1 1.817(9)
C35 H35A 0.9900
C35 H35B 0.9900
C36 N1 1.486(12)
C36 S2 1.819(9)
C36 H36A 0.9900
C36 H36B 0.9900
C37 N1 1.496(11)
C37 C38 1.535(10)
C37 H37A 0.9900
C37 H37B 0.9900
C38 C39 1.3900
C38 C43 1.3900
C39 C40 1.3900
C39 H39 0.9500
C40 C41 1.3900
C40 H40 0.9500
C41 C42 1.3900
C41 H41 0.9500
C42 C43 1.3900
C42 H42 0.9500
C43 H43 0.9500
N1 Fe1 2.098(8)
N2 Fe2 1.965(10)
Fe1 P1 2.226(3)
Fe1 P2 2.241(3)
Fe1 S2 2.336(3)
Fe1 S1 2.355(3)
Fe2 P3 2.282(4)
Fe2 S2 2.323(3)
Fe2 S1 2.346(3)
P2 C47 1.866(8)
B1 F4 1.332(15)
B1 F2 1.353(16)
B1 F3 1.364(16)
B1 F1 1.396(14)
B2 F8 1.334(18)
B2 F6 1.335(18)
B2 F7 1.351(16)
B2 F5 1.367(17)
C44 Cl1 1.714(19)
C44 Cl2 1.725(15)
C44 H44A 0.9900
C44 H44B 0.9900
C45 Cl3 1.739(13)
C45 Cl4 1.756(13)
C45 H45A 0.9900
C45 H45B 0.9900
C46 Cl5 1.749(14)
C46 Cl6 1.753(14)
C46 H46A 0.9900
C46 H46B 0.9900
C47 C48 1.3900
C47 C52 1.3900
C48 C49 1.3900
C48 H48 0.9500
C49 C50 1.3900
C49 H49 0.9500
C50 C51 1.3900
C50 H50 0.9500
C51 C52 1.3900
C51 H51 0.9500
C52 H52 0.9500
